data_1528716
loop_
_publ_author_name
'Mansmann, M.'
'Wallace, W.E.'

_publ_section_title
;
 The Structure of Ho D3
;
_journal_name_full 'Journal de Physique (Paris)'
_journal_page_first 454
_journal_page_last 459
_journal_volume 25
_journal_year 1964
_chemical_formula_sum 'D3 Ho'
_chemical_name_systematic 'Ho D3'
_space_group_IT_number 165
_symmetry_space_group_name_Hall '-P 3 2"c'
_symmetry_space_group_name_H-M 'P -3 c 1'
_cell_angle_alpha 90
_cell_angle_beta 90
_cell_angle_gamma 120
_cell_formula_units_Z 6
_cell_length_a 6.308
_cell_length_b 6.308
_cell_length_c 6.56
_cell_volume 226.057
_citation_journal_id_ASTM JOPQAG
_cod_data_source_file Mansmann_JOPQAG_1964_341.cif
_cod_data_source_block D3Ho1
_cod_original_cell_volume 226.0569
_cod_original_formula_sum 'D3 Ho1'
_cod_database_code 1528716

loop_
_symmetry_equiv_pos_as_xyz
x,y,z
-y,x-y,z
-x+y,-x,z
y,x,-z+1/2
-x,-x+y,-z+1/2
x-y,-y,-z+1/2
-x,-y,-z
y,-x+y,-z
x-y,x,-z
-y,-x,z-1/2
x,x-y,z-1/2
-x+y,y,z-1/2

loop_
_atom_site_label
_atom_site_type_symbol
_atom_site_fract_x
_atom_site_fract_y
_atom_site_fract_z
_atom_site_occupancy
_atom_site_U_iso_or_equiv
D1 D-1 0.356 0.028 0.096 1 0.0
D3 D-1 0 0 0.25 1 0.0
D2 D-1 0.3333 0.6667 0.167 1 0.0
Ho1 Ho+3 0.6667 0 0.25 1 0.0
